data_1564725
loop_
_publ_author_name
'Medrano-Castillo, Layla J.'
'Collazo-Flores, Miguel \'A.'
'Camarena-D\'iaz, Juan P.'
'Correa-Ayala, Erick'
'Ch\'avez, Daniel'
'Grotjahn, Douglas B.'
'Rheingold, Arnold L.'
'Miranda-Soto, Valent\'in'
'Parra-Hake, Miguel'

_publ_section_title
;
 Base-free transfer hydrogenation of aryl-ketones, alkyl-ketones and
 alkenones catalyzed by an IrIIICp* complex bearing a triazenide ligand
 functionalized with pyrazole
;
_journal_name_full 'Inorganica Chimica Acta'
_journal_page_first 119551
_journal_paper_doi 10.1016/j.ica.2020.119551
_journal_volume 507
_journal_year 2020
_chemical_formula_moiety 'C21 H27 Cl Ir N5'
_chemical_formula_sum 'C21 H27 Cl Ir N5'
_chemical_formula_weight 577.13
_space_group_IT_number 14
_space_group_name_Hall '-P 2ybc'
_space_group_name_H-M_alt 'P 1 21/c 1'
_symmetry_cell_setting monoclinic
_symmetry_space_group_name_Hall '-P 2ybc'
_symmetry_space_group_name_H-M 'P 1 21/c 1'
_atom_sites_solution_hydrogens geom
_atom_sites_solution_primary direct
_atom_sites_solution_secondary difmap
_audit_creation_method SHELXL-97
_cell_angle_alpha 90.00
_cell_angle_beta 118.671(3)
_cell_angle_gamma 90.00
_cell_formula_units_Z 4
_cell_length_a 18.5347(13)
_cell_length_b 7.4472(5)
_cell_length_c 17.8595(12)
_cell_measurement_reflns_used 3806
_cell_measurement_temperature 100(2)
_cell_measurement_theta_max 25.25
_cell_measurement_theta_min 2.50
_cell_volume 2162.9(3)
_computing_cell_refinement 'Bruker SAINT'
_computing_data_collection 'Bruker APEX2'
_computing_data_reduction 'Bruker SAINT'
_computing_molecular_graphics 'Bruker SHELXTL'
_computing_publication_material 'Bruker SHELXTL'
_computing_structure_refinement 'SHELXL-97 (Sheldrick, 2008)'
_computing_structure_solution 'SHELXS-97 (Sheldrick, 2008)'
_diffrn_ambient_temperature 100(2)
_diffrn_measured_fraction_theta_full 1.000
_diffrn_measured_fraction_theta_max 0.998
_diffrn_measurement_device_type 'Bruker APEX-II CCD'
_diffrn_measurement_method '\f and \w scans'
_diffrn_radiation_monochromator graphite
_diffrn_radiation_source 'fine-focus sealed tube'
_diffrn_radiation_type MoK\a
_diffrn_radiation_wavelength 0.71073
_diffrn_reflns_av_R_equivalents 0.0504
_diffrn_reflns_av_sigmaI/netI 0.0518
_diffrn_reflns_limit_h_max 23
_diffrn_reflns_limit_h_min -23
_diffrn_reflns_limit_k_max 9
_diffrn_reflns_limit_k_min -9
_diffrn_reflns_limit_l_max 22
_diffrn_reflns_limit_l_min -20
_diffrn_reflns_number 15651
_diffrn_reflns_theta_full 25.00
_diffrn_reflns_theta_max 26.46
_diffrn_reflns_theta_min 2.28
_exptl_absorpt_coefficient_mu 6.313
_exptl_absorpt_correction_T_max 0.7863
_exptl_absorpt_correction_T_min 0.5709
_exptl_absorpt_correction_type multi-scan
_exptl_absorpt_process_details sadabs
_exptl_crystal_colour yellow
_exptl_crystal_density_diffrn 1.772
_exptl_crystal_density_method 'not measured'
_exptl_crystal_description BLOCK
_exptl_crystal_F_000 1128
_exptl_crystal_size_max 0.10
_exptl_crystal_size_mid 0.06
_exptl_crystal_size_min 0.04
_refine_diff_density_max 2.525
_refine_diff_density_min -1.044
_refine_diff_density_rms 0.155
_refine_ls_extinction_method none
_refine_ls_goodness_of_fit_ref 1.018
_refine_ls_hydrogen_treatment constr
_refine_ls_matrix_type full
_refine_ls_number_parameters 260
_refine_ls_number_reflns 4461
_refine_ls_number_restraints 6
_refine_ls_restrained_S_all 1.018
_refine_ls_R_factor_all 0.0494
_refine_ls_R_factor_gt 0.0319
_refine_ls_shift/su_max 0.001
_refine_ls_shift/su_mean 0.000
_refine_ls_structure_factor_coef Fsqd
_refine_ls_weighting_details 'calc w=1/[\s^2^(Fo^2^)+(0.0251P)^2^+1.5489P] where P=(Fo^2^+2Fc^2^)/3'
_refine_ls_weighting_scheme calc
_refine_ls_wR_factor_gt 0.0581
_refine_ls_wR_factor_ref 0.0627
_reflns_number_gt 3540
_reflns_number_total 4461
_reflns_threshold_expression >2sigma(I)
_cod_data_source_file ICA-2020-507-119551.cif
_cod_data_source_block grot422
_cod_depositor_comments
;
The following automatic conversions were performed:

data item '_symmetry_cell_setting' value 'Monoclinic' was changed to
'monoclinic' in accordance with the built-in table derived from the
CIF Core dictionary named 'cif_core.dic' version 2.4.5 last updated
on 2014-11-21.

Automatic conversion script
Id: cif_fix_values 8369 2020-08-20 11:38:08Z andrius 
;
_cod_original_sg_symbol_Hall ' -P 2ybc '
_cod_original_sg_symbol_H-M P2(1)/c
_cod_database_code 1564725

loop_
_symmetry_equiv_pos_as_xyz
'x, y, z'
'-x, y+1/2, -z+1/2'
'-x, -y, -z'
'x, -y-1/2, z-1/2'

loop_
_atom_site_label
_atom_site_type_symbol
_atom_site_fract_x
_atom_site_fract_y
_atom_site_fract_z
_atom_site_U_iso_or_equiv
_atom_site_adp_type
_atom_site_occupancy
_atom_site_symmetry_multiplicity
_atom_site_calc_flag
_atom_site_refinement_flags
_atom_site_disorder_assembly
_atom_site_disorder_group
Ir1 Ir 0.285654(12) 0.42107(3) 0.410049(12) 0.01425(7) Uani 1 1 d . . .
Cl1 Cl 0.34563(7) 0.70688(16) 0.46538(7) 0.0179(3) Uani 1 1 d . . .
N1 N 0.3607(3) 0.6110(6) 0.1841(3) 0.0216(10) Uani 1 1 d . . .
N2 N 0.3536(3) 0.5452(6) 0.2521(3) 0.0223(10) Uani 1 1 d . . .
N3 N 0.2485(2) 0.5383(5) 0.2901(2) 0.0166(10) Uani 1 1 d . . .
N4 N 0.1805(2) 0.6170(5) 0.2789(2) 0.0146(9) Uani 1 1 d . . .
N5 N 0.1744(2) 0.5601(6) 0.3457(2) 0.0151(9) Uani 1 1 d . . .
C1 C 0.4368(3) 0.5960(8) 0.1822(4) 0.0301(13) Uani 1 1 d . . .
H1A H 0.4271 0.6162 0.1238 0.045 Uiso 1 1 calc R . .
H1B H 0.4597 0.4756 0.2010 0.045 Uiso 1 1 calc R . .
H1C H 0.4756 0.6859 0.2203 0.045 Uiso 1 1 calc R . .
C2 C 0.2915(3) 0.6891(7) 0.1264(3) 0.0246(13) Uani 1 1 d . . .
H2A H 0.2828 0.7436 0.0746 0.030 Uiso 1 1 calc R . .
C3 C 0.2354(3) 0.6768(8) 0.1553(3) 0.0258(13) Uani 1 1 d . . .
H3A H 0.1803 0.7194 0.1282 0.031 Uiso 1 1 calc R . .
C4 C 0.2769(3) 0.5877(7) 0.2333(3) 0.0188(11) Uani 1 1 d . . .
C5 C 0.1103(3) 0.6274(6) 0.3580(3) 0.0176(11) Uani 1 1 d . . .
C6 C 0.0424(3) 0.7177(7) 0.2962(3) 0.0231(12) Uani 1 1 d . . .
H6 H 0.0370 0.7384 0.2413 0.028 Uiso 1 1 calc R . .
C7 C -0.0164(3) 0.7765(8) 0.3156(3) 0.0252(13) Uani 1 1 d . . .
H7 H -0.0619 0.8423 0.2738 0.030 Uiso 1 1 calc R . .
C8 C -0.0123(3) 0.7439(8) 0.3935(4) 0.0294(13) Uani 1 1 d . . .
C9 C 0.0544(3) 0.6556(8) 0.4542(4) 0.0308(14) Uani 1 1 d . . .
H9 H 0.0589 0.6338 0.5087 0.037 Uiso 1 1 calc R . .
C10 C 0.1147(3) 0.5984(8) 0.4369(3) 0.0227(12) Uani 1 1 d . . .
H10 H 0.1609 0.5371 0.4800 0.027 Uiso 1 1 calc R . .
C11 C -0.0795(4) 0.8086(10) 0.4128(4) 0.0459(18) Uani 1 1 d . . .
H11A H -0.1289 0.7348 0.3814 0.069 Uiso 1 1 calc R . .
H11B H -0.0926 0.9343 0.3953 0.069 Uiso 1 1 calc R . .
H11C H -0.0605 0.7982 0.4742 0.069 Uiso 1 1 calc R . .
C12 C 0.3854(3) 0.2688(7) 0.5101(3) 0.0229(12) Uani 1 1 d . . .
C13 C 0.3119(3) 0.2580(7) 0.5187(3) 0.0195(11) Uani 1 1 d U . .
C14 C 0.2496(3) 0.1727(7) 0.4425(3) 0.0195(12) Uani 1 1 d . . .
C15 C 0.2833(3) 0.1390(7) 0.3872(3) 0.0198(12) Uani 1 1 d . . .
C16 C 0.3680(3) 0.1977(7) 0.4304(3) 0.0216(12) Uani 1 1 d . . .
C17 C 0.4665(3) 0.3443(8) 0.5766(3) 0.0256(13) Uani 1 1 d . . .
H17A H 0.4964 0.2524 0.6198 0.038 Uiso 1 1 calc R . .
H17B H 0.4565 0.4487 0.6039 0.038 Uiso 1 1 calc R . .
H17C H 0.4992 0.3810 0.5495 0.038 Uiso 1 1 calc R . .
C18 C 0.3051(4) 0.3096(8) 0.5968(3) 0.0281(14) Uani 1 1 d . . .
H18A H 0.2475 0.3359 0.5802 0.042 Uiso 1 1 calc R . .
H18B H 0.3387 0.4164 0.6231 0.042 Uiso 1 1 calc R . .
H18C H 0.3245 0.2102 0.6377 0.042 Uiso 1 1 calc R . .
C19 C 0.1645(3) 0.1220(7) 0.4262(4) 0.0269(13) Uani 1 1 d . . .
H19A H 0.1271 0.1194 0.3645 0.040 Uiso 1 1 calc R . .
H19B H 0.1450 0.2106 0.4530 0.040 Uiso 1 1 calc R . .
H19C H 0.1661 0.0030 0.4504 0.040 Uiso 1 1 calc R . .
C20 C 0.2424(4) 0.0504(7) 0.3016(3) 0.0296(14) Uani 1 1 d . . .
H20A H 0.2633 -0.0723 0.3066 0.044 Uiso 1 1 calc R . .
H20B H 0.2542 0.1185 0.2618 0.044 Uiso 1 1 calc R . .
H20C H 0.1828 0.0469 0.2803 0.044 Uiso 1 1 calc R . .
C21 C 0.4261(3) 0.1737(8) 0.3947(4) 0.0303(14) Uani 1 1 d . . .
H21A H 0.4765 0.2425 0.4290 0.045 Uiso 1 1 calc R . .
H21B H 0.4000 0.2168 0.3356 0.045 Uiso 1 1 calc R . .
H21C H 0.4398 0.0462 0.3961 0.045 Uiso 1 1 calc R . .

loop_
_atom_site_aniso_label
_atom_site_aniso_U_11
_atom_site_aniso_U_22
_atom_site_aniso_U_33
_atom_site_aniso_U_23
_atom_site_aniso_U_13
_atom_site_aniso_U_12
Ir1 0.01386(10) 0.01217(10) 0.01590(10) 0.00187(10) 0.00648(8) 0.00002(10)
Cl1 0.0178(6) 0.0152(6) 0.0175(6) -0.0025(5) 0.0060(5) -0.0022(5)
N1 0.023(2) 0.023(3) 0.019(2) 0.001(2) 0.011(2) 0.002(2)
N2 0.029(3) 0.023(3) 0.019(2) -0.0010(19) 0.015(2) -0.002(2)
N3 0.017(2) 0.016(2) 0.012(2) 0.0011(17) 0.0039(18) -0.0022(18)
N4 0.014(2) 0.014(2) 0.015(2) 0.0009(17) 0.0059(18) -0.0018(17)
N5 0.011(2) 0.016(2) 0.016(2) 0.0019(19) 0.0050(17) -0.0010(18)
C1 0.032(3) 0.032(3) 0.034(3) -0.002(3) 0.022(3) -0.004(3)
C2 0.033(3) 0.023(3) 0.024(3) 0.004(2) 0.018(3) 0.002(3)
C3 0.026(3) 0.028(3) 0.024(3) 0.007(3) 0.013(3) 0.003(3)
C4 0.020(3) 0.017(3) 0.020(3) -0.006(2) 0.010(2) -0.005(2)
C5 0.018(3) 0.012(3) 0.018(3) -0.001(2) 0.005(2) -0.006(2)
C6 0.023(3) 0.025(3) 0.019(3) 0.000(2) 0.008(2) -0.002(2)
C7 0.018(3) 0.026(3) 0.028(3) 0.004(3) 0.008(2) 0.006(3)
C8 0.030(3) 0.021(3) 0.035(3) -0.002(3) 0.013(3) -0.003(3)
C9 0.030(3) 0.036(4) 0.031(3) -0.005(3) 0.018(3) -0.001(3)
C10 0.024(3) 0.024(3) 0.022(3) -0.002(2) 0.012(2) -0.004(3)
C11 0.031(4) 0.060(5) 0.049(4) 0.000(4) 0.020(3) 0.011(3)
C12 0.022(3) 0.015(3) 0.028(3) 0.009(2) 0.009(3) 0.003(2)
C13 0.025(3) 0.014(3) 0.018(3) 0.010(2) 0.009(2) 0.002(2)
C14 0.023(3) 0.011(3) 0.023(3) 0.008(2) 0.010(2) 0.001(2)
C15 0.026(3) 0.007(2) 0.028(3) 0.001(2) 0.014(3) 0.001(2)
C16 0.021(3) 0.015(3) 0.028(3) 0.010(2) 0.011(3) 0.006(2)
C17 0.022(3) 0.027(3) 0.019(3) 0.006(2) 0.004(2) -0.003(3)
C18 0.033(3) 0.028(3) 0.025(3) 0.007(3) 0.015(3) 0.000(3)
C19 0.030(3) 0.022(3) 0.031(3) 0.004(2) 0.016(3) -0.007(2)
C20 0.031(3) 0.018(3) 0.033(3) -0.002(3) 0.010(3) 0.000(3)
C21 0.026(3) 0.029(3) 0.044(4) -0.002(3) 0.023(3) 0.006(3)

loop_
_atom_type_symbol
_atom_type_description
_atom_type_scat_dispersion_real
_atom_type_scat_dispersion_imag
_atom_type_scat_source
C C 0.0033 0.0016 'International Tables Vol C Tables 4.2.6.8 and 6.1.1.4'
H H 0.0000 0.0000 'International Tables Vol C Tables 4.2.6.8 and 6.1.1.4'
N N 0.0061 0.0033 'International Tables Vol C Tables 4.2.6.8 and 6.1.1.4'
Cl Cl 0.1484 0.1585 'International Tables Vol C Tables 4.2.6.8 and 6.1.1.4'
Ir Ir -1.4442 7.9887 'International Tables Vol C Tables 4.2.6.8 and 6.1.1.4'

loop_
_geom_angle_atom_site_label_1
_geom_angle_atom_site_label_2
_geom_angle_atom_site_label_3
_geom_angle
_geom_angle_site_symmetry_1
_geom_angle_site_symmetry_3
N5 Ir1 N3 58.61(16) . .
N5 Ir1 C15 117.21(18) . .
N3 Ir1 C15 104.34(18) . .
N5 Ir1 C13 121.02(18) . .
N3 Ir1 C13 169.26(18) . .
C15 Ir1 C13 65.8(2) . .
N5 Ir1 C14 102.90(18) . .
N3 Ir1 C14 130.09(18) . .
C15 Ir1 C14 38.8(2) . .
C13 Ir1 C14 39.42(19) . .
N5 Ir1 C16 154.39(18) . .
N3 Ir1 C16 110.49(18) . .
C15 Ir1 C16 39.25(19) . .
C13 Ir1 C16 64.9(2) . .
C14 Ir1 C16 65.0(2) . .
N5 Ir1 C12 159.34(18) . .
N3 Ir1 C12 142.05(19) . .
C15 Ir1 C12 64.9(2) . .
C13 Ir1 C12 39.13(19) . .
C14 Ir1 C12 65.13(19) . .
C16 Ir1 C12 37.7(2) . .
N5 Ir1 Cl1 85.79(12) . .
N3 Ir1 Cl1 84.89(11) . .
C15 Ir1 Cl1 156.85(14) . .
C13 Ir1 Cl1 105.85(14) . .
C14 Ir1 Cl1 143.47(14) . .
C16 Ir1 Cl1 117.70(15) . .
C12 Ir1 Cl1 94.66(15) . .
C2 N1 N2 112.1(4) . .
C2 N1 C1 127.5(5) . .
N2 N1 C1 120.4(4) . .
C4 N2 N1 103.6(4) . .
N4 N3 C4 116.1(4) . .
N4 N3 Ir1 99.3(3) . .
C4 N3 Ir1 142.8(3) . .
N3 N4 N5 102.2(4) . .
N4 N5 C5 118.3(4) . .
N4 N5 Ir1 99.6(3) . .
C5 N5 Ir1 141.1(3) . .
N1 C1 H1A 109.5 . .
N1 C1 H1B 109.5 . .
H1A C1 H1B 109.5 . .
N1 C1 H1C 109.5 . .
H1A C1 H1C 109.5 . .
H1B C1 H1C 109.5 . .
N1 C2 C3 107.6(5) . .
N1 C2 H2A 126.2 . .
C3 C2 H2A 126.2 . .
C2 C3 C4 104.7(5) . .
C2 C3 H3A 127.7 . .
C4 C3 H3A 127.7 . .
N2 C4 C3 112.0(5) . .
N2 C4 N3 118.9(4) . .
C3 C4 N3 129.1(5) . .
C6 C5 C10 118.2(5) . .
C6 C5 N5 124.3(5) . .
C10 C5 N5 117.5(4) . .
C7 C6 C5 119.0(5) . .
C7 C6 H6 120.5 . .
C5 C6 H6 120.5 . .
C6 C7 C8 122.3(5) . .
C6 C7 H7 118.8 . .
C8 C7 H7 118.8 . .
C9 C8 C7 118.7(6) . .
C9 C8 C11 120.1(5) . .
C7 C8 C11 121.2(5) . .
C8 C9 C10 120.0(6) . .
C8 C9 H9 120.0 . .
C10 C9 H9 120.0 . .
C9 C10 C5 121.8(5) . .
C9 C10 H10 119.1 . .
C5 C10 H10 119.1 . .
C8 C11 H11A 109.5 . .
C8 C11 H11B 109.5 . .
H11A C11 H11B 109.5 . .
C8 C11 H11C 109.5 . .
H11A C11 H11C 109.5 . .
H11B C11 H11C 109.5 . .
C16 C12 C13 108.4(5) . .
C16 C12 C17 126.7(5) . .
C13 C12 C17 124.9(5) . .
C16 C12 Ir1 70.8(3) . .
C13 C12 Ir1 69.1(3) . .
C17 C12 Ir1 125.9(4) . .
C14 C13 C12 107.1(4) . .
C14 C13 C18 126.8(5) . .
C12 C13 C18 125.8(5) . .
C14 C13 Ir1 70.4(3) . .
C12 C13 Ir1 71.8(3) . .
C18 C13 Ir1 127.6(4) . .
C15 C14 C13 108.3(5) . .
C15 C14 C19 126.1(5) . .
C13 C14 C19 125.6(5) . .
C15 C14 Ir1 70.5(3) . .
C13 C14 Ir1 70.2(3) . .
C19 C14 Ir1 126.7(4) . .
C14 C15 C16 107.6(5) . .
C14 C15 C20 127.8(5) . .
C16 C15 C20 124.5(5) . .
C14 C15 Ir1 70.7(3) . .
C16 C15 Ir1 71.5(3) . .
C20 C15 Ir1 125.7(4) . .
C12 C16 C15 108.5(5) . .
C12 C16 C21 127.7(5) . .
C15 C16 C21 123.6(5) . .
C12 C16 Ir1 71.4(3) . .
C15 C16 Ir1 69.2(3) . .
C21 C16 Ir1 127.6(4) . .
C12 C17 H17A 109.5 . .
C12 C17 H17B 109.5 . .
H17A C17 H17B 109.5 . .
C12 C17 H17C 109.5 . .
H17A C17 H17C 109.5 . .
H17B C17 H17C 109.5 . .
C13 C18 H18A 109.5 . .
C13 C18 H18B 109.5 . .
H18A C18 H18B 109.5 . .
C13 C18 H18C 109.5 . .
H18A C18 H18C 109.5 . .
H18B C18 H18C 109.5 . .
C14 C19 H19A 109.5 . .
C14 C19 H19B 109.5 . .
H19A C19 H19B 109.5 . .
C14 C19 H19C 109.5 . .
H19A C19 H19C 109.5 . .
H19B C19 H19C 109.5 . .
C15 C20 H20A 109.5 . .
C15 C20 H20B 109.5 . .
H20A C20 H20B 109.5 . .
C15 C20 H20C 109.5 . .
H20A C20 H20C 109.5 . .
H20B C20 H20C 109.5 . .
C16 C21 H21A 109.5 . .
C16 C21 H21B 109.5 . .
H21A C21 H21B 109.5 . .
C16 C21 H21C 109.5 . .
H21A C21 H21C 109.5 . .
H21B C21 H21C 109.5 . .

loop_
_geom_bond_atom_site_label_1
_geom_bond_atom_site_label_2
_geom_bond_distance
_geom_bond_site_symmetry_2
Ir1 N5 2.091(4) .
Ir1 N3 2.100(4) .
Ir1 C15 2.136(5) .
Ir1 C13 2.138(5) .
Ir1 C14 2.140(5) .
Ir1 C16 2.167(5) .
Ir1 C12 2.175(5) .
Ir1 Cl1 2.3850(12) .
N1 C2 1.332(7) .
N1 N2 1.373(6) .
N1 C1 1.432(7) .
N2 C4 1.333(6) .
N3 N4 1.316(6) .
N3 C4 1.397(6) .
N4 N5 1.320(5) .
N5 C5 1.401(6) .
C1 H1A 0.9800 .
C1 H1B 0.9800 .
C1 H1C 0.9800 .
C2 C3 1.369(7) .
C2 H2A 0.9500 .
C3 C4 1.394(7) .
C3 H3A 0.9500 .
C5 C6 1.385(7) .
C5 C10 1.389(7) .
C6 C7 1.365(7) .
C6 H6 0.9500 .
C7 C8 1.378(8) .
C7 H7 0.9500 .
C8 C9 1.360(8) .
C8 C11 1.522(8) .
C9 C10 1.363(7) .
C9 H9 0.9500 .
C10 H10 0.9500 .
C11 H11A 0.9800 .
C11 H11B 0.9800 .
C11 H11C 0.9800 .
C12 C16 1.404(8) .
C12 C13 1.444(7) .
C12 C17 1.507(7) .
C13 C14 1.443(7) .
C13 C18 1.509(7) .
C14 C15 1.421(7) .
C14 C19 1.508(7) .
C15 C16 1.446(7) .
C15 C20 1.495(7) .
C16 C21 1.504(7) .
C17 H17A 0.9800 .
C17 H17B 0.9800 .
C17 H17C 0.9800 .
C18 H18A 0.9800 .
C18 H18B 0.9800 .
C18 H18C 0.9800 .
C19 H19A 0.9800 .
C19 H19B 0.9800 .
C19 H19C 0.9800 .
C20 H20A 0.9800 .
C20 H20B 0.9800 .
C20 H20C 0.9800 .
C21 H21A 0.9800 .
C21 H21B 0.9800 .
C21 H21C 0.9800 .

loop_
_geom_torsion_atom_site_label_1
_geom_torsion_atom_site_label_2
_geom_torsion_atom_site_label_3
_geom_torsion_atom_site_label_4
_geom_torsion
_geom_torsion_site_symmetry_1
_geom_torsion_site_symmetry_2
_geom_torsion_site_symmetry_3
_geom_torsion_site_symmetry_4
C2 N1 N2 C4 -0.3(6) . . . .
C1 N1 N2 C4 178.0(5) . . . .
N5 Ir1 N3 N4 3.9(3) . . . .
C15 Ir1 N3 N4 117.3(3) . . . .
C13 Ir1 N3 N4 95.2(10) . . . .
C14 Ir1 N3 N4 84.0(3) . . . .
C16 Ir1 N3 N4 158.0(3) . . . .
C12 Ir1 N3 N4 -175.3(3) . . . .
Cl1 Ir1 N3 N4 -84.3(3) . . . .
N5 Ir1 N3 C4 166.1(6) . . . .
C15 Ir1 N3 C4 -80.5(6) . . . .
C13 Ir1 N3 C4 -102.6(10) . . . .
C14 Ir1 N3 C4 -113.8(6) . . . .
C16 Ir1 N3 C4 -39.8(6) . . . .
C12 Ir1 N3 C4 -13.1(7) . . . .
Cl1 Ir1 N3 C4 77.9(5) . . . .
C4 N3 N4 N5 -173.5(4) . . . .
Ir1 N3 N4 N5 -5.4(3) . . . .
N3 N4 N5 C5 176.0(4) . . . .
N3 N4 N5 Ir1 5.4(4) . . . .
N3 Ir1 N5 N4 -3.9(3) . . . .
C15 Ir1 N5 N4 -94.6(3) . . . .
C13 Ir1 N5 N4 -171.3(3) . . . .
C14 Ir1 N5 N4 -133.2(3) . . . .
C16 Ir1 N5 N4 -74.9(5) . . . .
C12 Ir1 N5 N4 174.8(4) . . . .
Cl1 Ir1 N5 N4 82.7(3) . . . .
N3 Ir1 N5 C5 -170.6(6) . . . .
C15 Ir1 N5 C5 98.7(5) . . . .
C13 Ir1 N5 C5 22.0(6) . . . .
C14 Ir1 N5 C5 60.0(5) . . . .
C16 Ir1 N5 C5 118.3(6) . . . .
C12 Ir1 N5 C5 8.0(9) . . . .
Cl1 Ir1 N5 C5 -84.0(5) . . . .
N2 N1 C2 C3 -0.1(6) . . . .
C1 N1 C2 C3 -178.2(5) . . . .
N1 C2 C3 C4 0.3(6) . . . .
N1 N2 C4 C3 0.5(6) . . . .
N1 N2 C4 N3 179.6(4) . . . .
C2 C3 C4 N2 -0.5(6) . . . .
C2 C3 C4 N3 -179.5(5) . . . .
N4 N3 C4 N2 165.2(4) . . . .
Ir1 N3 C4 N2 4.8(8) . . . .
N4 N3 C4 C3 -15.9(8) . . . .
Ir1 N3 C4 C3 -176.3(4) . . . .
N4 N5 C5 C6 15.0(7) . . . .
Ir1 N5 C5 C6 -179.9(4) . . . .
N4 N5 C5 C10 -166.2(4) . . . .
Ir1 N5 C5 C10 -1.1(8) . . . .
C10 C5 C6 C7 0.9(8) . . . .
N5 C5 C6 C7 179.7(5) . . . .
C5 C6 C7 C8 -2.3(9) . . . .
C6 C7 C8 C9 2.4(9) . . . .
C6 C7 C8 C11 -179.0(6) . . . .
C7 C8 C9 C10 -1.2(9) . . . .
C11 C8 C9 C10 -179.8(6) . . . .
C8 C9 C10 C5 -0.1(9) . . . .
C6 C5 C10 C9 0.3(8) . . . .
N5 C5 C10 C9 -178.6(5) . . . .
N5 Ir1 C12 C16 138.5(5) . . . .
N3 Ir1 C12 C16 -43.4(4) . . . .
C15 Ir1 C12 C16 37.6(3) . . . .
C13 Ir1 C12 C16 119.4(4) . . . .
C14 Ir1 C12 C16 80.7(3) . . . .
Cl1 Ir1 C12 C16 -131.0(3) . . . .
N5 Ir1 C12 C13 19.1(7) . . . .
N3 Ir1 C12 C13 -162.8(3) . . . .
C15 Ir1 C12 C13 -81.8(3) . . . .
C14 Ir1 C12 C13 -38.8(3) . . . .
C16 Ir1 C12 C13 -119.4(4) . . . .
Cl1 Ir1 C12 C13 109.5(3) . . . .
N5 Ir1 C12 C17 -99.5(6) . . . .
N3 Ir1 C12 C17 78.6(6) . . . .
C15 Ir1 C12 C17 159.6(5) . . . .
C13 Ir1 C12 C17 -118.6(6) . . . .
C14 Ir1 C12 C17 -157.4(5) . . . .
C16 Ir1 C12 C17 122.0(6) . . . .
Cl1 Ir1 C12 C17 -9.1(5) . . . .
C16 C12 C13 C14 1.8(6) . . . .
C17 C12 C13 C14 -178.2(5) . . . .
Ir1 C12 C13 C14 61.9(3) . . . .
C16 C12 C13 C18 176.2(5) . . . .
C17 C12 C13 C18 -3.8(8) . . . .
Ir1 C12 C13 C18 -123.7(5) . . . .
C16 C12 C13 Ir1 -60.1(4) . . . .
C17 C12 C13 Ir1 119.9(5) . . . .
N5 Ir1 C13 C14 71.3(3) . . . .
N3 Ir1 C13 C14 -13.5(11) . . . .
C15 Ir1 C13 C14 -37.1(3) . . . .
C16 Ir1 C13 C14 -80.4(3) . . . .
C12 Ir1 C13 C14 -116.5(4) . . . .
Cl1 Ir1 C13 C14 165.9(3) . . . .
N5 Ir1 C13 C12 -172.3(3) . . . .
N3 Ir1 C13 C12 102.9(10) . . . .
C15 Ir1 C13 C12 79.4(3) . . . .
C14 Ir1 C13 C12 116.5(4) . . . .
C16 Ir1 C13 C12 36.0(3) . . . .
Cl1 Ir1 C13 C12 -77.6(3) . . . .
N5 Ir1 C13 C18 -50.7(5) . . . .
N3 Ir1 C13 C18 -135.4(9) . . . .
C15 Ir1 C13 C18 -159.0(5) . . . .
C14 Ir1 C13 C18 -121.9(6) . . . .
C16 Ir1 C13 C18 157.7(5) . . . .
C12 Ir1 C13 C18 121.6(6) . . . .
Cl1 Ir1 C13 C18 44.0(5) . . . .
C12 C13 C14 C15 -2.3(6) . . . .
C18 C13 C14 C15 -176.7(5) . . . .
Ir1 C13 C14 C15 60.5(3) . . . .
C12 C13 C14 C19 175.6(5) . . . .
C18 C13 C14 C19 1.3(8) . . . .
Ir1 C13 C14 C19 -121.6(5) . . . .
C12 C13 C14 Ir1 -62.8(3) . . . .
C18 C13 C14 Ir1 122.8(5) . . . .
N5 Ir1 C14 C15 117.6(3) . . . .
N3 Ir1 C14 C15 58.0(4) . . . .
C13 Ir1 C14 C15 -118.7(4) . . . .
C16 Ir1 C14 C15 -38.4(3) . . . .
C12 Ir1 C14 C15 -80.2(3) . . . .
Cl1 Ir1 C14 C15 -141.8(3) . . . .
N5 Ir1 C14 C13 -123.6(3) . . . .
N3 Ir1 C14 C13 176.7(3) . . . .
C15 Ir1 C14 C13 118.7(4) . . . .
C16 Ir1 C14 C13 80.3(3) . . . .
C12 Ir1 C14 C13 38.5(3) . . . .
Cl1 Ir1 C14 C13 -23.1(4) . . . .
N5 Ir1 C14 C19 -3.4(5) . . . .
N3 Ir1 C14 C19 -63.0(5) . . . .
C15 Ir1 C14 C19 -121.0(6) . . . .
C13 Ir1 C14 C19 120.3(6) . . . .
C16 Ir1 C14 C19 -159.4(5) . . . .
C12 Ir1 C14 C19 158.8(5) . . . .
Cl1 Ir1 C14 C19 97.2(5) . . . .
C13 C14 C15 C16 2.0(6) . . . .
C19 C14 C15 C16 -175.9(5) . . . .
Ir1 C14 C15 C16 62.4(3) . . . .
C13 C14 C15 C20 179.0(5) . . . .
C19 C14 C15 C20 1.1(8) . . . .
Ir1 C14 C15 C20 -120.7(5) . . . .
C13 C14 C15 Ir1 -60.3(3) . . . .
C19 C14 C15 Ir1 121.8(5) . . . .
N5 Ir1 C15 C14 -76.2(3) . . . .
N3 Ir1 C15 C14 -138.0(3) . . . .
C13 Ir1 C15 C14 37.6(3) . . . .
C16 Ir1 C15 C14 117.1(4) . . . .
C12 Ir1 C15 C14 80.9(3) . . . .
Cl1 Ir1 C15 C14 110.7(4) . . . .
N5 Ir1 C15 C16 166.7(3) . . . .
N3 Ir1 C15 C16 105.0(3) . . . .
C13 Ir1 C15 C16 -79.4(3) . . . .
C14 Ir1 C15 C16 -117.1(4) . . . .
C12 Ir1 C15 C16 -36.2(3) . . . .
Cl1 Ir1 C15 C16 -6.4(6) . . . .
N5 Ir1 C15 C20 47.0(5) . . . .
N3 Ir1 C15 C20 -14.8(5) . . . .
C13 Ir1 C15 C20 160.8(5) . . . .
C14 Ir1 C15 C20 123.2(6) . . . .
C16 Ir1 C15 C20 -119.7(6) . . . .
C12 Ir1 C15 C20 -155.9(5) . . . .
Cl1 Ir1 C15 C20 -126.1(4) . . . .
C13 C12 C16 C15 -0.5(6) . . . .
C17 C12 C16 C15 179.5(5) . . . .
Ir1 C12 C16 C15 -59.5(3) . . . .
C13 C12 C16 C21 -177.3(5) . . . .
C17 C12 C16 C21 2.7(9) . . . .
Ir1 C12 C16 C21 123.7(6) . . . .
C13 C12 C16 Ir1 59.0(4) . . . .
C17 C12 C16 Ir1 -121.0(5) . . . .
C14 C15 C16 C12 -0.9(6) . . . .
C20 C15 C16 C12 -178.0(5) . . . .
Ir1 C15 C16 C12 60.9(4) . . . .
C14 C15 C16 C21 176.0(5) . . . .
C20 C15 C16 C21 -1.1(8) . . . .
Ir1 C15 C16 C21 -122.2(5) . . . .
C14 C15 C16 Ir1 -61.9(3) . . . .
C20 C15 C16 Ir1 121.1(5) . . . .
N5 Ir1 C16 C12 -147.3(4) . . . .
N3 Ir1 C16 C12 153.2(3) . . . .
C15 Ir1 C16 C12 -119.1(4) . . . .
C13 Ir1 C16 C12 -37.4(3) . . . .
C14 Ir1 C16 C12 -81.1(3) . . . .
Cl1 Ir1 C16 C12 58.1(3) . . . .
N5 Ir1 C16 C15 -28.2(6) . . . .
N3 Ir1 C16 C15 -87.7(3) . . . .
C13 Ir1 C16 C15 81.7(3) . . . .
C14 Ir1 C16 C15 38.0(3) . . . .
C12 Ir1 C16 C15 119.1(4) . . . .
Cl1 Ir1 C16 C15 177.2(2) . . . .
N5 Ir1 C16 C21 88.9(6) . . . .
N3 Ir1 C16 C21 29.4(5) . . . .
C15 Ir1 C16 C21 117.1(6) . . . .
C13 Ir1 C16 C21 -161.2(5) . . . .
C14 Ir1 C16 C21 155.1(6) . . . .
C12 Ir1 C16 C21 -123.8(6) . . . .
Cl1 Ir1 C16 C21 -65.7(5) . . . .
